data_1555452
loop_
_publ_author_name
'Zhou, Min'
'Li, Xing-Ren'
'Tang, Jian-Wei'
'Liu, Yang'
'Li, Xiao-Nian'
'Wu, Bin'
'Qin, Hong-Bo'
'Du, Xue'
'Li, Li-Mei'
'Wang, Wei-Guang'
'Pu, Jian-Xin'
'Sun, Han-Dong'

_publ_section_title
;
 Scopariusicides, Novel Unsymmetrical Cyclobutanes: Structural Elucidation
 and Concise Synthesis by a Combination of Intermolecular [2 + 2]
 Cycloaddition and C-H Functionalization.
;
_journal_issue 24
_journal_name_full 'Organic letters'
_journal_page_first 6062
_journal_page_last 6065
_journal_paper_doi 10.1021/acs.orglett.5b03079
_journal_volume 17
_journal_year 2015
_chemical_absolute_configuration rm
_chemical_formula_moiety 'C24 H36 O4'
_chemical_formula_sum 'C24 H36 O4'
_chemical_formula_weight 388.53
_space_group_IT_number 4
_space_group_name_Hall 'P 2yb'
_space_group_name_H-M_alt 'P 1 21 1'
_symmetry_cell_setting monoclinic
_symmetry_space_group_name_Hall 'P 2yb'
_symmetry_space_group_name_H-M 'P 1 21 1'
_atom_sites_solution_hydrogens geom
_atom_sites_solution_primary direct
_atom_sites_solution_secondary difmap
_audit_creation_method SHELXL-97
_cell_angle_alpha 90.00
_cell_angle_beta 92.479(3)
_cell_angle_gamma 90.00
_cell_formula_units_Z 2
_cell_length_a 10.270(2)
_cell_length_b 7.2570(16)
_cell_length_c 14.424(3)
_cell_measurement_reflns_used 3520
_cell_measurement_temperature 100(2)
_cell_measurement_theta_max 28.28
_cell_measurement_theta_min 3.14
_cell_volume 1074.0(4)
_computing_cell_refinement 'Bruker SAINT'
_computing_data_collection 'Bruker APEX2'
_computing_data_reduction 'Bruker SAINT'
_computing_molecular_graphics 'Bruker SHELXTL'
_computing_publication_material 'Bruker SHELXTL'
_computing_structure_refinement 'SHELXL-97 (Sheldrick, 2008)'
_computing_structure_solution 'SHELXS-97 (Sheldrick, 2008)'
_diffrn_ambient_temperature 100(2)
_diffrn_measured_fraction_theta_full 0.992
_diffrn_measured_fraction_theta_max 0.992
_diffrn_measurement_device_type 'Bruker APEX-II CCD'
_diffrn_measurement_method '\f and \w scans'
_diffrn_radiation_monochromator graphite
_diffrn_radiation_source 'fine-focus sealed tube'
_diffrn_radiation_type MoK\a
_diffrn_radiation_wavelength 0.71073
_diffrn_reflns_av_R_equivalents 0.0343
_diffrn_reflns_av_sigmaI/netI 0.0515
_diffrn_reflns_limit_h_max 13
_diffrn_reflns_limit_h_min -12
_diffrn_reflns_limit_k_max 9
_diffrn_reflns_limit_k_min -9
_diffrn_reflns_limit_l_max 19
_diffrn_reflns_limit_l_min -19
_diffrn_reflns_number 10531
_diffrn_reflns_theta_full 28.38
_diffrn_reflns_theta_max 28.38
_diffrn_reflns_theta_min 1.41
_exptl_absorpt_coefficient_mu 0.080
_exptl_absorpt_correction_T_max 0.9976
_exptl_absorpt_correction_T_min 0.8965
_exptl_absorpt_correction_type multi-scan
_exptl_absorpt_process_details sadabs
_exptl_crystal_colour colourless
_exptl_crystal_density_diffrn 1.201
_exptl_crystal_density_method 'not measured'
_exptl_crystal_description piece
_exptl_crystal_F_000 424
_exptl_crystal_size_max 1.40
_exptl_crystal_size_mid 0.34
_exptl_crystal_size_min 0.03
_refine_diff_density_max 0.283
_refine_diff_density_min -0.201
_refine_diff_density_rms 0.055
_refine_ls_abs_structure_details 'Flack H D (1983), Acta Cryst. A39, 876-881'
_refine_ls_abs_structure_Flack -0.2(8)
_refine_ls_extinction_method none
_refine_ls_goodness_of_fit_ref 1.054
_refine_ls_hydrogen_treatment constr
_refine_ls_matrix_type full
_refine_ls_number_parameters 258
_refine_ls_number_reflns 5114
_refine_ls_number_restraints 1
_refine_ls_restrained_S_all 1.054
_refine_ls_R_factor_all 0.0485
_refine_ls_R_factor_gt 0.0399
_refine_ls_shift/su_max 0.000
_refine_ls_shift/su_mean 0.000
_refine_ls_structure_factor_coef Fsqd
_refine_ls_weighting_details 'calc w=1/[\s^2^(Fo^2^)+(0.0567P)^2^+0.0000P] where P=(Fo^2^+2Fc^2^)/3'
_refine_ls_weighting_scheme calc
_refine_ls_wR_factor_gt 0.0969
_refine_ls_wR_factor_ref 0.1018
_reflns_number_gt 4519
_reflns_number_total 5114
_reflns_threshold_expression >2sigma(I)
_cod_data_source_file ol5b03079_si_005.cif
_cod_data_source_block mo_szz41a_0m
_cod_depositor_comments
;
The following automatic conversions were performed:

data item '_symmetry_cell_setting' value 'Monoclinic' was changed to
'monoclinic' in accordance with the
/home/saulius/struct/COD-crude-data/automatic-downloads/DataCite-retrospective/ACS/depositions/lib/dictionaries/cif_core.dic
dictionary named 'cif_core.dic' version 2.4.2 last updated on
2011-04-26.

Automatic conversion script
Id: cif_fix_values 6909 2019-04-08 15:41:33Z antanas 
;
_cod_original_sg_symbol_H-M 'P 21'
_cod_database_code 1555452

loop_
_symmetry_equiv_pos_as_xyz
'x, y, z'
'-x, y+1/2, -z'

loop_
_atom_site_label
_atom_site_type_symbol
_atom_site_fract_x
_atom_site_fract_y
_atom_site_fract_z
_atom_site_U_iso_or_equiv
_atom_site_adp_type
_atom_site_occupancy
_atom_site_symmetry_multiplicity
_atom_site_calc_flag
_atom_site_refinement_flags
O1'' O 0.68290(11) 0.74695(18) -0.23113(8) 0.0239(3) Uani 1 1 d .
O9' O 0.60977(12) 0.69132(19) -0.08897(9) 0.0262(3) Uani 1 1 d .
O15 O 0.90889(11) 0.69620(17) -0.05325(7) 0.0180(2) Uani 1 1 d .
O11 O 0.89175(10) 0.80487(16) 0.08812(7) 0.0148(2) Uani 1 1 d .
C1'' C 0.6375(2) 0.5657(3) -0.25854(16) 0.0382(5) Uani 1 1 d .
H1'1 H 0.6834 0.4725 -0.2204 0.057 Uiso 1 1 calc R
H1'2 H 0.6546 0.5452 -0.3241 0.057 Uiso 1 1 calc R
H1'3 H 0.5436 0.5567 -0.2497 0.057 Uiso 1 1 calc R
C9' C 0.66275(14) 0.7920(3) -0.14235(11) 0.0185(3) Uani 1 1 d .
C8' C 0.70972(15) 0.9839(2) -0.12010(10) 0.0164(3) Uani 1 1 d .
H8' H 0.7285 1.0554 -0.1773 0.020 Uiso 1 1 calc R
C7' C 0.61995(15) 1.0923(2) -0.05492(10) 0.0177(3) Uani 1 1 d .
H7'1 H 0.5870 1.2096 -0.0820 0.021 Uiso 1 1 calc R
H7'2 H 0.5474 1.0174 -0.0321 0.021 Uiso 1 1 calc R
C13 C 0.73383(15) 1.1186(2) 0.01825(10) 0.0149(3) Uani 1 1 d .
C12 C 0.71855(14) 1.0237(2) 0.11184(10) 0.0138(3) Uani 1 1 d .
H12A H 0.6814 1.1108 0.1565 0.017 Uiso 1 1 calc R
H12B H 0.6590 0.9169 0.1045 0.017 Uiso 1 1 calc R
C11 C 0.85292(14) 0.9596(2) 0.14750(10) 0.0134(3) Uani 1 1 d .
H11 H 0.9151 1.0630 0.1375 0.016 Uiso 1 1 calc R
C9 C 0.87041(14) 0.9004(2) 0.25152(10) 0.0135(3) Uani 1 1 d .
C10 C 0.74826(14) 0.7877(2) 0.28095(10) 0.0129(3) Uani 1 1 d .
H10 H 0.6719 0.8629 0.2579 0.015 Uiso 1 1 calc R
C5 C 0.72858(15) 0.7649(2) 0.38770(10) 0.0146(3) Uani 1 1 d .
C4 C 0.59249(16) 0.6810(2) 0.39588(10) 0.0166(3) Uani 1 1 d .
C18 C 0.49573(16) 0.7637(3) 0.43835(11) 0.0217(3) Uani 1 1 d .
H18A H 0.4123 0.7074 0.4387 0.026 Uiso 1 1 calc R
H18B H 0.5102 0.8790 0.4683 0.026 Uiso 1 1 calc R
C3 C 0.57154(16) 0.4980(2) 0.34801(11) 0.0194(3) Uani 1 1 d .
H3A H 0.4807 0.4564 0.3550 0.023 Uiso 1 1 calc R
H3B H 0.6308 0.4046 0.3767 0.023 Uiso 1 1 calc R
C8 C 0.87950(14) 1.0846(2) 0.30791(10) 0.0154(3) Uani 1 1 d .
H8 H 0.8048 1.1636 0.2854 0.018 Uiso 1 1 calc R
C17 C 1.00505(16) 1.1964(3) 0.29518(11) 0.0209(3) Uani 1 1 d .
H17A H 0.9980 1.3160 0.3262 0.031 Uiso 1 1 calc R
H17B H 1.0171 1.2157 0.2289 0.031 Uiso 1 1 calc R
H17C H 1.0799 1.1287 0.3224 0.031 Uiso 1 1 calc R
C7 C 0.86489(15) 1.0547(2) 0.41192(10) 0.0177(3) Uani 1 1 d .
H7A H 0.9397 0.9814 0.4370 0.021 Uiso 1 1 calc R
H7B H 0.8669 1.1756 0.4437 0.021 Uiso 1 1 calc R
C6 C 0.73847(16) 0.9554(2) 0.43302(10) 0.0174(3) Uani 1 1 d .
H6A H 0.6635 1.0314 0.4105 0.021 Uiso 1 1 calc R
H6B H 0.7333 0.9417 0.5011 0.021 Uiso 1 1 calc R
C14 C 0.82279(15) 1.0012(2) -0.04343(10) 0.0141(3) Uani 1 1 d .
H14 H 0.8949 1.0789 -0.0666 0.017 Uiso 1 1 calc R
C15 C 0.87643(14) 0.8227(2) -0.00501(10) 0.0139(3) Uani 1 1 d .
C16 C 0.77449(16) 1.3189(2) 0.02884(11) 0.0195(3) Uani 1 1 d .
H16A H 0.7017 1.3908 0.0517 0.029 Uiso 1 1 calc R
H16B H 0.7987 1.3673 -0.0315 0.029 Uiso 1 1 calc R
H16C H 0.8493 1.3278 0.0732 0.029 Uiso 1 1 calc R
C20 C 0.99947(14) 0.7920(2) 0.26280(10) 0.0178(3) Uani 1 1 d .
H20A H 0.9865 0.6665 0.2391 0.027 Uiso 1 1 calc R
H20B H 1.0272 0.7870 0.3286 0.027 Uiso 1 1 calc R
H20C H 1.0667 0.8538 0.2279 0.027 Uiso 1 1 calc R
C1 C 0.73189(15) 0.6027(2) 0.23020(11) 0.0163(3) Uani 1 1 d .
H1A H 0.7427 0.6216 0.1630 0.020 Uiso 1 1 calc R
H1B H 0.8006 0.5164 0.2533 0.020 Uiso 1 1 calc R
C2 C 0.59842(16) 0.5182(2) 0.24481(10) 0.0181(3) Uani 1 1 d .
H2A H 0.5937 0.3954 0.2149 0.022 Uiso 1 1 calc R
H2B H 0.5303 0.5969 0.2146 0.022 Uiso 1 1 calc R
C19 C 0.82765(17) 0.6333(3) 0.43782(11) 0.0206(3) Uani 1 1 d .
H19A H 0.8000 0.6088 0.5008 0.031 Uiso 1 1 calc R
H19B H 0.9141 0.6907 0.4409 0.031 Uiso 1 1 calc R
H19C H 0.8314 0.5171 0.4034 0.031 Uiso 1 1 calc R

loop_
_atom_site_aniso_label
_atom_site_aniso_U_11
_atom_site_aniso_U_22
_atom_site_aniso_U_33
_atom_site_aniso_U_23
_atom_site_aniso_U_13
_atom_site_aniso_U_12
O1'' 0.0211(6) 0.0247(7) 0.0259(6) -0.0119(5) 0.0009(5) -0.0013(5)
O9' 0.0230(6) 0.0209(7) 0.0350(7) 0.0024(6) 0.0034(5) -0.0040(5)
O15 0.0194(5) 0.0164(6) 0.0183(5) -0.0030(5) 0.0027(4) 0.0025(5)
O11 0.0170(5) 0.0143(6) 0.0133(5) -0.0013(4) 0.0025(4) 0.0034(4)
C1'' 0.0299(10) 0.0327(12) 0.0521(12) -0.0255(10) 0.0021(9) -0.0051(9)
C9' 0.0126(7) 0.0214(9) 0.0214(7) -0.0029(7) -0.0005(6) 0.0022(6)
C8' 0.0181(7) 0.0165(8) 0.0144(7) 0.0000(6) 0.0001(6) 0.0002(6)
C7' 0.0177(7) 0.0191(8) 0.0162(7) -0.0017(6) -0.0022(6) 0.0059(6)
C13 0.0151(7) 0.0149(8) 0.0145(7) 0.0008(6) 0.0000(6) 0.0034(6)
C12 0.0144(7) 0.0134(7) 0.0137(6) 0.0000(6) 0.0014(5) 0.0023(6)
C11 0.0148(7) 0.0118(7) 0.0138(7) -0.0018(6) 0.0023(5) -0.0001(6)
C9 0.0116(7) 0.0144(7) 0.0147(7) 0.0002(6) 0.0005(5) -0.0009(6)
C10 0.0132(6) 0.0117(7) 0.0138(6) -0.0003(6) 0.0003(5) -0.0007(6)
C5 0.0181(7) 0.0138(7) 0.0120(6) -0.0010(6) 0.0007(5) 0.0016(6)
C4 0.0212(7) 0.0168(8) 0.0120(6) 0.0032(6) 0.0017(6) -0.0004(6)
C18 0.0232(8) 0.0217(9) 0.0208(7) 0.0010(7) 0.0064(6) -0.0026(7)
C3 0.0223(8) 0.0166(8) 0.0198(7) 0.0009(6) 0.0043(6) -0.0032(7)
C8 0.0152(7) 0.0142(8) 0.0167(7) -0.0015(6) -0.0011(6) -0.0018(6)
C17 0.0199(8) 0.0216(9) 0.0212(8) -0.0027(7) 0.0004(6) -0.0060(7)
C7 0.0189(7) 0.0169(8) 0.0173(7) -0.0031(6) -0.0002(6) -0.0014(6)
C6 0.0221(8) 0.0166(8) 0.0135(7) -0.0024(6) 0.0026(6) -0.0010(6)
C14 0.0158(7) 0.0130(7) 0.0136(6) -0.0013(6) 0.0012(5) -0.0004(6)
C15 0.0101(6) 0.0162(8) 0.0155(7) 0.0003(6) 0.0022(5) -0.0003(6)
C16 0.0245(8) 0.0140(8) 0.0201(7) -0.0010(6) 0.0013(6) 0.0028(6)
C20 0.0137(7) 0.0202(9) 0.0194(7) -0.0005(6) -0.0006(6) 0.0034(6)
C1 0.0195(7) 0.0151(8) 0.0146(7) 0.0001(6) 0.0020(6) -0.0002(6)
C2 0.0208(8) 0.0174(8) 0.0163(7) -0.0009(6) 0.0017(6) -0.0034(6)
C19 0.0234(8) 0.0199(9) 0.0181(7) 0.0047(6) -0.0018(6) 0.0023(7)

loop_
_atom_type_symbol
_atom_type_description
_atom_type_scat_dispersion_real
_atom_type_scat_dispersion_imag
_atom_type_scat_source
C C 0.0033 0.0016 'International Tables Vol C Tables 4.2.6.8 and 6.1.1.4'
H H 0.0000 0.0000 'International Tables Vol C Tables 4.2.6.8 and 6.1.1.4'
O O 0.0106 0.0060 'International Tables Vol C Tables 4.2.6.8 and 6.1.1.4'

loop_
_geom_angle_atom_site_label_1
_geom_angle_atom_site_label_2
_geom_angle_atom_site_label_3
_geom_angle
C9' O1'' C1'' 114.85(15)
C15 O11 C11 118.71(12)
O1'' C1'' H1'1 109.5
O1'' C1'' H1'2 109.5
H1'1 C1'' H1'2 109.5
O1'' C1'' H1'3 109.5
H1'1 C1'' H1'3 109.5
H1'2 C1'' H1'3 109.5
O9' C9' O1'' 123.46(16)
O9' C9' C8' 124.99(15)
O1'' C9' C8' 111.51(14)
C9' C8' C7' 113.80(14)
C9' C8' C14 116.36(13)
C7' C8' C14 88.48(11)
C9' C8' H8' 112.1
C7' C8' H8' 112.1
C14 C8' H8' 112.1
C13 C7' C8' 91.38(11)
C13 C7' H7'1 113.4
C8' C7' H7'1 113.4
C13 C7' H7'2 113.4
C8' C7' H7'2 113.4
H7'1 C7' H7'2 110.7
C16 C13 C12 112.35(13)
C16 C13 C7' 112.44(13)
C12 C13 C7' 116.21(13)
C16 C13 C14 114.57(13)
C12 C13 C14 110.09(13)
C7' C13 C14 89.31(11)
C11 C12 C13 108.01(12)
C11 C12 H12A 110.1
C13 C12 H12A 110.1
C11 C12 H12B 110.1
C13 C12 H12B 110.1
H12A C12 H12B 108.4
O11 C11 C12 107.42(11)
O11 C11 C9 108.94(12)
C12 C11 C9 118.19(12)
O11 C11 H11 107.3
C12 C11 H11 107.3
C9 C11 H11 107.3
C20 C9 C11 107.68(11)
C20 C9 C8 110.40(12)
C11 C9 C8 105.39(12)
C20 C9 C10 113.49(13)
C11 C9 C10 110.03(11)
C8 C9 C10 109.53(11)
C1 C10 C5 111.06(12)
C1 C10 C9 113.48(12)
C5 C10 C9 117.25(11)
C1 C10 H10 104.5
C5 C10 H10 104.5
C9 C10 H10 104.5
C6 C5 C4 111.69(13)
C6 C5 C19 109.10(12)
C4 C5 C19 107.52(13)
C6 C5 C10 108.34(12)
C4 C5 C10 105.87(11)
C19 C5 C10 114.34(12)
C18 C4 C3 120.83(15)
C18 C4 C5 123.84(15)
C3 C4 C5 115.28(13)
C4 C18 H18A 120.0
C4 C18 H18B 120.0
H18A C18 H18B 120.0
C4 C3 C2 109.42(13)
C4 C3 H3A 109.8
C2 C3 H3A 109.8
C4 C3 H3B 109.8
C2 C3 H3B 109.8
H3A C3 H3B 108.2
C7 C8 C17 108.04(12)
C7 C8 C9 112.47(13)
C17 C8 C9 114.79(12)
C7 C8 H8 107.0
C17 C8 H8 107.0
C9 C8 H8 107.0
C8 C17 H17A 109.5
C8 C17 H17B 109.5
H17A C17 H17B 109.5
C8 C17 H17C 109.5
H17A C17 H17C 109.5
H17B C17 H17C 109.5
C6 C7 C8 112.51(12)
C6 C7 H7A 109.1
C8 C7 H7A 109.1
C6 C7 H7B 109.1
C8 C7 H7B 109.1
H7A C7 H7B 107.8
C7 C6 C5 112.48(13)
C7 C6 H6A 109.1
C5 C6 H6A 109.1
C7 C6 H6B 109.1
C5 C6 H6B 109.1
H6A C6 H6B 107.8
C15 C14 C13 118.38(13)
C15 C14 C8' 115.95(13)
C13 C14 C8' 90.68(11)
C15 C14 H14 110.1
C13 C14 H14 110.1
C8' C14 H14 110.1
O15 C15 O11 118.46(14)
O15 C15 C14 123.25(13)
O11 C15 C14 118.27(13)
C13 C16 H16A 109.5
C13 C16 H16B 109.5
H16A C16 H16B 109.5
C13 C16 H16C 109.5
H16A C16 H16C 109.5
H16B C16 H16C 109.5
C9 C20 H20A 109.5
C9 C20 H20B 109.5
H20A C20 H20B 109.5
C9 C20 H20C 109.5
H20A C20 H20C 109.5
H20B C20 H20C 109.5
C2 C1 C10 111.50(13)
C2 C1 H1A 109.3
C10 C1 H1A 109.3
C2 C1 H1B 109.3
C10 C1 H1B 109.3
H1A C1 H1B 108.0
C1 C2 C3 111.93(12)
C1 C2 H2A 109.2
C3 C2 H2A 109.2
C1 C2 H2B 109.2
C3 C2 H2B 109.2
H2A C2 H2B 107.9
C5 C19 H19A 109.5
C5 C19 H19B 109.5
H19A C19 H19B 109.5
C5 C19 H19C 109.5
H19A C19 H19C 109.5
H19B C19 H19C 109.5

loop_
_geom_bond_atom_site_label_1
_geom_bond_atom_site_label_2
_geom_bond_distance
O1'' C9' 1.3464(19)
O1'' C1'' 1.445(2)
O9' C9' 1.208(2)
O15 C15 1.2076(19)
O11 C15 1.3518(17)
O11 C11 1.4776(18)
C1'' H1'1 0.9800
C1'' H1'2 0.9800
C1'' H1'3 0.9800
C9' C8' 1.504(2)
C8' C7' 1.558(2)
C8' C14 1.574(2)
C8' H8' 1.0000
C7' C13 1.553(2)
C7' H7'1 0.9900
C7' H7'2 0.9900
C13 C16 1.518(2)
C13 C12 1.529(2)
C13 C14 1.556(2)
C12 C11 1.524(2)
C12 H12A 0.9900
C12 H12B 0.9900
C11 C9 1.564(2)
C11 H11 1.0000
C9 C20 1.544(2)
C9 C8 1.566(2)
C9 C10 1.571(2)
C10 C1 1.535(2)
C10 C5 1.5703(19)
C10 H10 1.0000
C5 C6 1.530(2)
C5 C4 1.534(2)
C5 C19 1.552(2)
C4 C18 1.332(2)
C4 C3 1.508(2)
C18 H18A 0.9500
C18 H18B 0.9500
C3 C2 1.533(2)
C3 H3A 0.9900
C3 H3B 0.9900
C8 C7 1.530(2)
C8 C17 1.541(2)
C8 H8 1.0000
C17 H17A 0.9800
C17 H17B 0.9800
C17 H17C 0.9800
C7 C6 1.527(2)
C7 H7A 0.9900
C7 H7B 0.9900
C6 H6A 0.9900
C6 H6B 0.9900
C14 C15 1.504(2)
C14 H14 1.0000
C16 H16A 0.9800
C16 H16B 0.9800
C16 H16C 0.9800
C20 H20A 0.9800
C20 H20B 0.9800
C20 H20C 0.9800
C1 C2 1.525(2)
C1 H1A 0.9900
C1 H1B 0.9900
C2 H2A 0.9900
C2 H2B 0.9900
C19 H19A 0.9800
C19 H19B 0.9800
C19 H19C 0.9800

loop_
_geom_torsion_atom_site_label_1
_geom_torsion_atom_site_label_2
_geom_torsion_atom_site_label_3
_geom_torsion_atom_site_label_4
_geom_torsion
C1'' O1'' C9' O9' -0.7(2)
C1'' O1'' C9' C8' -178.62(14)
O9' C9' C8' C7' -36.2(2)
O1'' C9' C8' C7' 141.69(13)
O9' C9' C8' C14 64.6(2)
O1'' C9' C8' C14 -117.58(14)
C9' C8' C7' C13 121.22(14)
C14 C8' C7' C13 2.94(12)
C8' C7' C13 C16 113.44(14)
C8' C7' C13 C12 -115.12(14)
C8' C7' C13 C14 -2.98(12)
C16 C13 C12 C11 -83.44(15)
C7' C13 C12 C11 145.08(13)
C14 C13 C12 C11 45.54(16)
C15 O11 C11 C12 46.78(16)
C15 O11 C11 C9 175.91(11)
C13 C12 C11 O11 -70.51(15)
C13 C12 C11 C9 165.84(13)
O11 C11 C9 C20 41.35(16)
C12 C11 C9 C20 164.23(13)
O11 C11 C9 C8 159.19(11)
C12 C11 C9 C8 -77.92(15)
O11 C11 C9 C10 -82.81(14)
C12 C11 C9 C10 40.07(18)
C20 C9 C10 C1 -55.35(16)
C11 C9 C10 C1 65.37(16)
C8 C9 C10 C1 -179.22(12)
C20 C9 C10 C5 76.29(16)
C11 C9 C10 C5 -162.99(12)
C8 C9 C10 C5 -47.58(16)
C1 C10 C5 C6 -176.83(12)
C9 C10 C5 C6 50.43(16)
C1 C10 C5 C4 -56.89(15)
C9 C10 C5 C4 170.37(13)
C1 C10 C5 C19 61.28(16)
C9 C10 C5 C19 -71.46(18)
C6 C5 C4 C18 -0.8(2)
C19 C5 C4 C18 118.88(17)
C10 C5 C4 C18 -118.50(16)
C6 C5 C4 C3 176.48(13)
C19 C5 C4 C3 -63.86(16)
C10 C5 C4 C3 58.76(16)
C18 C4 C3 C2 119.80(16)
C5 C4 C3 C2 -57.55(17)
C20 C9 C8 C7 -77.42(15)
C11 C9 C8 C7 166.58(11)
C10 C9 C8 C7 48.25(15)
C20 C9 C8 C17 46.64(17)
C11 C9 C8 C17 -69.36(15)
C10 C9 C8 C17 172.31(13)
C17 C8 C7 C6 176.31(14)
C9 C8 C7 C6 -55.97(17)
C8 C7 C6 C5 59.79(17)
C4 C5 C6 C7 -170.51(13)
C19 C5 C6 C7 70.76(16)
C10 C5 C6 C7 -54.28(15)
C16 C13 C14 C15 128.23(15)
C12 C13 C14 C15 0.46(18)
C7' C13 C14 C15 -117.31(14)
C16 C13 C14 C8' -111.52(14)
C12 C13 C14 C8' 120.71(13)
C7' C13 C14 C8' 2.95(12)
C9' C8' C14 C15 3.44(19)
C7' C8' C14 C15 119.37(14)
C9' C8' C14 C13 -118.87(14)
C7' C8' C14 C13 -2.94(12)
C11 O11 C15 O15 179.65(13)
C11 O11 C15 C14 1.13(18)
C13 C14 C15 O15 155.28(14)
C8' C14 C15 O15 49.1(2)
C13 C14 C15 O11 -26.27(19)
C8' C14 C15 O11 -132.41(13)
C5 C10 C1 C2 57.68(15)
C9 C10 C1 C2 -167.71(12)
C10 C1 C2 C3 -54.93(18)
C4 C3 C2 C1 52.99(18)
